data_7119627
loop_
_publ_author_name
'Chen, Fengkun'
'Tanaka, Takayuki'
'Osuka, Atsuhiro'

_publ_section_title
;
 Exploring the &quot;fold-in&quot; strategy toward the construction of a
 highly-strained triazasumanene skeleton.
;
_journal_issue 18
_journal_name_full 'Chemical communications (Cambridge, England)'
_journal_page_first 2705
_journal_page_last 2708
_journal_paper_doi 10.1039/c7cc00329c
_journal_volume 53
_journal_year 2017
_chemical_formula_moiety '2(C30 H19 N3), 0.667(C3 Cl7), 2(C0.50 Cl)'
_chemical_formula_sum 'C31.5 H19 Cl3.33 N3'
_chemical_formula_weight 557.65
_space_group_crystal_system monoclinic
_space_group_IT_number 14
_space_group_name_Hall '-P 2ybc'
_space_group_name_H-M_alt 'P 1 21/c 1'
_symmetry_space_group_name_Hall '-P 2ybc'
_symmetry_space_group_name_H-M 'P 1 21/c 1'
_atom_sites_solution_hydrogens mixed
_audit_creation_method SHELXL-2014/7
_audit_update_record
;
2017-01-12 deposited with the CCDC.
2017-02-06 downloaded from the CCDC.
;
_cell_angle_alpha 90
_cell_angle_beta 90.319(8)
_cell_angle_gamma 90
_cell_formula_units_Z 4
_cell_length_a 10.647(3)
_cell_length_b 9.151(2)
_cell_length_c 25.792(7)
_cell_measurement_reflns_used 1345
_cell_measurement_temperature 93(2)
_cell_measurement_theta_max 68.1
_cell_measurement_theta_min 25.3
_cell_volume 2512.9(11)
_computing_structure_refinement 'SHELXL-2014/7 (Sheldrick, 2014)'
_diffrn_ambient_temperature 93(2)
_diffrn_detector_area_resol_mean 5.8140
_diffrn_measured_fraction_theta_full 0.997
_diffrn_measured_fraction_theta_max 0.997
_diffrn_measurement_device_type 'Rigaku XtaLAB P200'
_diffrn_measurement_method \w
_diffrn_radiation_type CuK\a
_diffrn_radiation_wavelength 1.54187
_diffrn_reflns_av_R_equivalents 0.0628
_diffrn_reflns_av_unetI/netI 0.0444
_diffrn_reflns_Laue_measured_fraction_full 0.997
_diffrn_reflns_Laue_measured_fraction_max 0.997
_diffrn_reflns_limit_h_max 10
_diffrn_reflns_limit_h_min -12
_diffrn_reflns_limit_k_max 10
_diffrn_reflns_limit_k_min -10
_diffrn_reflns_limit_l_max 30
_diffrn_reflns_limit_l_min -30
_diffrn_reflns_number 31006
_diffrn_reflns_point_group_measured_fraction_full 0.997
_diffrn_reflns_point_group_measured_fraction_max 0.997
_diffrn_reflns_theta_full 66.989
_diffrn_reflns_theta_max 66.989
_diffrn_reflns_theta_min 6.600
_exptl_absorpt_coefficient_mu 3.846
_exptl_absorpt_correction_T_max 0.891
_exptl_absorpt_correction_T_min 0.693
_exptl_absorpt_correction_type multi-scan
_exptl_absorpt_process_details 'REQAB (Rigaku, 1998)'
_exptl_crystal_colour Colorless
_exptl_crystal_density_diffrn 1.474
_exptl_crystal_description Prism
_exptl_crystal_F_000 1143
_exptl_crystal_recrystallization_method 'Vapour deposition'
_exptl_crystal_size_max 0.120
_exptl_crystal_size_mid 0.090
_exptl_crystal_size_min 0.030
_refine_diff_density_max 0.819
_refine_diff_density_min -0.989
_refine_diff_density_rms 0.098
_refine_ls_extinction_method none
_refine_ls_goodness_of_fit_ref 1.026
_refine_ls_hydrogen_treatment mixed
_refine_ls_matrix_type full
_refine_ls_number_parameters 419
_refine_ls_number_reflns 4463
_refine_ls_number_restraints 151
_refine_ls_restrained_S_all 1.202
_refine_ls_R_factor_all 0.1249
_refine_ls_R_factor_gt 0.0867
_refine_ls_shift/su_max 0.010
_refine_ls_shift/su_mean 0.000
_refine_ls_structure_factor_coef Fsqd
_refine_ls_weighting_details 'w=1/[\s^2^(Fo^2^)+(0.1776P)^2^+2.6745P] where P=(Fo^2^+2Fc^2^)/3'
_refine_ls_weighting_scheme calc
_refine_ls_wR_factor_gt 0.2440
_refine_ls_wR_factor_ref 0.2804
_reflns_Friedel_coverage 0.000
_reflns_number_gt 2845
_reflns_number_total 4463
_reflns_threshold_expression 'I > 2\s(I)'
_cod_data_source_file c7cc00329c2.cif
_cod_data_source_block 160409ch
_cod_depositor_comments 'Adding full bibliography for 7119625--7119627.cif.'
_cod_original_formula_sum 'C31.50 H19 Cl3.33 N3'
_cod_database_code 7119627
_shelx_shelxl_version_number 2014/7
_shelx_space_group_comment
;
The symmetry employed for this shelxl refinement is uniquely defined
by the following loop, which should always be used as a source of
symmetry information in preference to the above space-group names.
They are only intended as comments.
;
_shelx_estimated_absorpt_t_min 0.655
_shelx_estimated_absorpt_t_max 0.893

loop_
_space_group_symop_operation_xyz
'x, y, z'
'-x, y+1/2, -z+1/2'
'-x, -y, -z'
'x, -y-1/2, z-1/2'

loop_
_atom_site_label
_atom_site_type_symbol
_atom_site_fract_x
_atom_site_fract_y
_atom_site_fract_z
_atom_site_U_iso_or_equiv
_atom_site_adp_type
_atom_site_occupancy
_atom_site_site_symmetry_order
_atom_site_calc_flag
_atom_site_refinement_flags_posn
_atom_site_refinement_flags_adp
_atom_site_refinement_flags_occupancy
_atom_site_disorder_assembly
_atom_site_disorder_group
N1 N 0.4437(3) 0.0245(3) 0.32947(12) 0.0300(7) Uani 1 1 d . . . . .
H1 H 0.509(4) 0.088(4) 0.3183(14) 0.024(9) Uiso 1 1 d . . . . .
N2 N 0.7099(3) -0.0369(3) 0.22482(12) 0.0332(8) Uani 1 1 d . . . . .
C3 C 0.2726(4) -0.0319(4) 0.22997(16) 0.0359(9) Uani 1 1 d . . . . .
H2 H 0.2100 -0.0200 0.2557 0.043 Uiso 1 1 calc R U . . .
C4 C 0.8499(4) 0.0894(4) 0.28682(15) 0.0327(9) Uani 1 1 d . . . . .
C5 C 0.4180(4) 0.1005(4) 0.41982(14) 0.0347(9) Uani 1 1 d . . . . .
C6 C 0.7493(3) -0.0126(4) 0.27180(14) 0.0305(8) Uani 1 1 d . . . . .
C7 C 0.9352(4) 0.1429(4) 0.25026(17) 0.0372(9) Uani 1 1 d . . . . .
H3 H 0.9265 0.1167 0.2148 0.045 Uiso 1 1 calc R U . . .
C8 C 0.6791(4) -0.0882(4) 0.31188(15) 0.0330(9) Uani 1 1 d . . . . .
N3 N 0.7408(3) 0.1352(4) 0.42064(12) 0.0393(9) Uani 1 1 d . . . . .
C10 C 0.6081(4) -0.1479(4) 0.22788(15) 0.0336(9) Uani 1 1 d . . . . .
H4 H 0.6349 -0.2406 0.2106 0.040 Uiso 1 1 calc R U . . .
C11 C 0.3737(4) -0.1605(5) 0.38081(16) 0.0400(10) Uani 1 1 d . . . . .
H5 H 0.3332 -0.2051 0.4095 0.048 Uiso 1 1 calc R U . . .
C12 C 1.0309(4) 0.2328(4) 0.26565(17) 0.0411(10) Uani 1 1 d . . . . .
H6 H 1.0887 0.2683 0.2407 0.049 Uiso 1 1 calc R U . . .
C13 C 0.9592(4) 0.2241(4) 0.35394(17) 0.0392(10) Uani 1 1 d . . . . .
H7 H 0.9671 0.2536 0.3891 0.047 Uiso 1 1 calc R U . . .
C14 C 0.6859(4) -0.0434(4) 0.36128(16) 0.0350(9) Uani 1 1 d . . . . .
C15 C 0.2462(4) -0.0040(5) 0.17882(17) 0.0417(10) Uani 1 1 d . . . . .
H8 H 0.1644 0.0282 0.1693 0.050 Uiso 1 1 calc R U . . .
C16 C 0.3935(4) -0.0781(4) 0.24338(14) 0.0310(9) Uani 1 1 d . . . . .
C17 C 0.8614(3) 0.1313(4) 0.33902(15) 0.0335(9) Uani 1 1 d . . . . .
C18 C 0.7662(4) 0.0779(4) 0.37603(15) 0.0336(9) Uani 1 1 d . . . . .
C19 C 0.4531(4) -0.0242(4) 0.38388(14) 0.0356(9) Uani 1 1 d . . . . .
C20 C 0.4853(4) -0.0962(4) 0.20552(15) 0.0337(9) Uani 1 1 d . . . . .
C21 C 0.4569(4) -0.0671(4) 0.15383(16) 0.0399(10) Uani 1 1 d . . . . .
H9 H 0.5192 -0.0779 0.1279 0.048 Uiso 1 1 calc R U . . .
C22 C 0.5182(4) 0.1459(5) 0.45047(14) 0.0391(10) Uani 1 1 d . . . . .
C23 C 0.6339(4) 0.0518(5) 0.44336(15) 0.0404(10) Uani 1 1 d . . . . .
H10 H 0.6593 0.0051 0.4769 0.048 Uiso 1 1 calc R U . . .
C24 C 0.5932(4) -0.0648(5) 0.40344(16) 0.0403(10) Uani 1 1 d . . . . .
H11 H 0.5975 -0.1657 0.4182 0.048 Uiso 1 1 calc R U . . .
C25 C 0.5800(4) -0.1759(4) 0.28555(15) 0.0364(9) Uani 1 1 d . . . . .
H12 H 0.5856 -0.2819 0.2946 0.044 Uiso 1 1 calc R U . . .
C26 C 1.0447(4) 0.2734(5) 0.31782(18) 0.0421(10) Uani 1 1 d . . . . .
H13 H 1.1125 0.3344 0.3282 0.051 Uiso 1 1 calc R U . . .
C27 C 0.3684(4) -0.2092(4) 0.33277(16) 0.0388(10) Uani 1 1 d . . . . .
H14 H 0.3243 -0.2941 0.3219 0.047 Uiso 1 1 calc R U . . .
C28 C 0.4432(4) -0.1095(4) 0.29733(15) 0.0365(9) Uani 1 1 d . . . . .
C29 C 0.3367(4) -0.0219(5) 0.14066(16) 0.0447(11) Uani 1 1 d . . . . .
H15 H 0.3160 -0.0031 0.1054 0.054 Uiso 1 1 calc R U . . .
C30 C 0.3040(4) 0.1725(5) 0.42115(17) 0.0450(11) Uani 1 1 d . . . . .
H16 H 0.2365 0.1408 0.3997 0.054 Uiso 1 1 calc R U . . .
C31 C 0.5031(5) 0.2663(5) 0.48300(16) 0.0490(12) Uani 1 1 d . . . . .
H17 H 0.5709 0.2990 0.5041 0.059 Uiso 1 1 calc R U . . .
C32 C 0.2887(5) 0.2889(6) 0.45337(18) 0.0549(12) Uani 1 1 d . . . . .
H18 H 0.2099 0.3374 0.4549 0.066 Uiso 1 1 calc R U . . .
C33 C 0.3894(5) 0.3375(5) 0.48424(17) 0.0542(13) Uani 1 1 d . . . . .
H19 H 0.3788 0.4200 0.5061 0.065 Uiso 1 1 calc R U . . .
Cl1 Cl 0.1841(6) 0.8957(6) 0.0347(2) 0.1403(18) Uani 0.5 1 d D U P A 1
Cl5 Cl 0.0568(15) 0.8520(13) -0.0549(6) 0.310(6) Uani 0.5 1 d D U P A 1
C34 C 0.1059(9) 0.7760(9) -0.0033(3) 0.041(2) Uani 0.5 1 d D U P A 1
Cl2 Cl 0.0848(8) 0.8859(10) -0.1012(2) 0.159(4) Uani 0.3333 1 d D U P B 2
C35 C 0.0220(19) 0.855(3) -0.0345(8) 0.185(7) Uani 0.3333 1 d D U P B 2
Cl3 Cl 0.1797(7) 0.8608(10) -0.0205(3) 0.130(2) Uani 0.3333 1 d D U P B 2
Cl4 Cl 0.031(2) 0.665(2) -0.0484(8) 0.283(8) Uani 0.3333 1 d D U P B 2
C36 C 0.144(4) 0.585(6) -0.0947(13) 0.284(10) Uani 0.3333 1 d D U P C 3
Cl6 Cl 0.155(2) 0.607(4) -0.0259(9) 0.398(11) Uani 0.3333 1 d D U P C 3
Cl7 Cl 0.0126(10) 0.6956(13) -0.1105(3) 0.155(3) Uani 0.3333 1 d D U P C 3
C37 C 0.0393(17) -0.0978(18) 0.4396(7) 0.076(5) Uani 0.3333 1 d D U P D 4
Cl8 Cl 0.0096(11) -0.2277(12) 0.4862(3) 0.154(3) Uani 0.3333 1 d D U P D 4
Cl9 Cl -0.0771(12) -0.2168(15) 0.4196(6) 0.197(4) Uani 0.3333 1 d D U P D 4

loop_
_atom_site_aniso_label
_atom_site_aniso_U_11
_atom_site_aniso_U_22
_atom_site_aniso_U_33
_atom_site_aniso_U_23
_atom_site_aniso_U_13
_atom_site_aniso_U_12
N1 0.0283(17) 0.0259(16) 0.0359(16) 0.0025(13) 0.0007(13) -0.0028(14)
N2 0.0242(17) 0.0275(16) 0.0480(19) -0.0024(14) 0.0049(14) 0.0010(13)
C3 0.027(2) 0.030(2) 0.051(2) -0.0038(17) 0.0020(17) -0.0030(16)
C4 0.0225(19) 0.0258(19) 0.050(2) 0.0028(16) 0.0035(16) 0.0029(15)
C5 0.032(2) 0.036(2) 0.036(2) 0.0071(16) 0.0032(16) -0.0038(17)
C6 0.0214(19) 0.0247(18) 0.046(2) 0.0012(16) 0.0045(15) 0.0053(15)
C7 0.027(2) 0.033(2) 0.051(2) -0.0010(17) 0.0088(17) 0.0001(17)
C8 0.026(2) 0.0252(18) 0.048(2) 0.0046(16) 0.0012(16) 0.0030(16)
N3 0.032(2) 0.046(2) 0.0397(18) 0.0084(15) -0.0038(14) -0.0078(15)
C10 0.029(2) 0.0247(18) 0.048(2) -0.0043(16) 0.0054(17) -0.0003(15)
C11 0.031(2) 0.038(2) 0.050(2) 0.0121(18) 0.0051(18) -0.0053(18)
C12 0.030(2) 0.033(2) 0.060(3) 0.0035(19) 0.0120(19) -0.0035(17)
C13 0.029(2) 0.038(2) 0.051(2) 0.0021(18) -0.0029(18) -0.0013(18)
C14 0.025(2) 0.030(2) 0.050(2) 0.0068(17) -0.0004(17) -0.0027(16)
C15 0.032(2) 0.037(2) 0.056(2) -0.0017(19) -0.0133(19) -0.0045(18)
C16 0.030(2) 0.0215(18) 0.042(2) -0.0024(15) -0.0002(16) -0.0042(15)
C17 0.023(2) 0.030(2) 0.047(2) 0.0074(16) 0.0006(16) 0.0034(16)
C18 0.027(2) 0.031(2) 0.042(2) 0.0063(16) -0.0046(16) 0.0003(16)
C19 0.035(2) 0.035(2) 0.037(2) 0.0054(16) 0.0038(16) -0.0060(17)
C20 0.030(2) 0.0246(18) 0.047(2) -0.0110(16) 0.0041(17) -0.0037(16)
C21 0.041(3) 0.037(2) 0.042(2) -0.0101(17) 0.0050(18) -0.0060(18)
C22 0.042(3) 0.045(2) 0.0301(19) 0.0063(17) 0.0032(17) -0.0083(19)
C23 0.036(2) 0.047(2) 0.039(2) 0.0115(18) -0.0055(17) -0.0098(19)
C24 0.038(2) 0.040(2) 0.043(2) 0.0104(18) 0.0005(18) -0.0036(19)
C25 0.032(2) 0.0263(19) 0.051(2) -0.0004(17) 0.0032(18) -0.0050(17)
C26 0.023(2) 0.035(2) 0.068(3) 0.002(2) 0.0030(19) -0.0030(17)
C27 0.033(2) 0.031(2) 0.053(2) 0.0054(18) 0.0025(18) -0.0049(17)
C28 0.036(2) 0.0275(19) 0.046(2) -0.0001(16) -0.0007(17) -0.0041(17)
C29 0.049(3) 0.044(2) 0.042(2) -0.0038(19) -0.0090(19) -0.008(2)
C30 0.043(3) 0.046(2) 0.046(2) 0.005(2) 0.0085(19) 0.001(2)
C31 0.055(3) 0.057(3) 0.035(2) 0.004(2) 0.006(2) -0.016(2)
C32 0.054(3) 0.056(3) 0.055(3) 0.002(2) 0.015(2) 0.007(2)
C33 0.073(4) 0.046(3) 0.043(2) -0.001(2) 0.020(2) 0.000(3)
Cl1 0.148(4) 0.144(4) 0.129(4) -0.002(3) -0.018(3) 0.010(3)
Cl5 0.377(12) 0.164(7) 0.388(12) 0.005(9) 0.035(11) -0.029(8)
C34 0.028(4) 0.041(4) 0.055(4) 0.026(4) -0.013(4) -0.010(3)
Cl2 0.195(7) 0.217(8) 0.065(3) -0.018(4) -0.034(4) 0.132(6)
C35 0.202(10) 0.191(10) 0.163(10) 0.012(8) 0.002(8) 0.024(8)
Cl3 0.114(5) 0.144(6) 0.133(5) -0.007(5) -0.009(4) 0.019(5)
Cl4 0.307(14) 0.273(14) 0.269(13) 0.070(12) -0.005(12) 0.051(12)
C36 0.279(12) 0.293(13) 0.280(12) 0.000(9) 0.001(9) -0.002(9)
Cl6 0.379(16) 0.412(17) 0.404(16) 0.008(14) -0.003(14) 0.008(14)
Cl7 0.140(7) 0.198(8) 0.126(6) 0.005(6) -0.009(5) -0.016(6)
C37 0.081(8) 0.071(7) 0.076(7) 0.017(6) -0.010(6) 0.039(7)
Cl8 0.170(7) 0.171(7) 0.120(5) -0.012(5) 0.017(5) -0.008(6)
Cl9 0.173(8) 0.210(9) 0.207(8) 0.000(7) -0.038(7) 0.045(7)

loop_
_atom_type_symbol
_atom_type_description
_atom_type_scat_dispersion_real
_atom_type_scat_dispersion_imag
_atom_type_scat_source
C C 0.0181 0.0091 'International Tables Vol C Tables 4.2.6.8 and 6.1.1.4'
H H 0.0000 0.0000 'International Tables Vol C Tables 4.2.6.8 and 6.1.1.4'
N N 0.0311 0.0180 'International Tables Vol C Tables 4.2.6.8 and 6.1.1.4'
Cl Cl 0.3639 0.7018 'International Tables Vol C Tables 4.2.6.8 and 6.1.1.4'

loop_
_geom_angle_atom_site_label_1
_geom_angle_atom_site_label_2
_geom_angle_atom_site_label_3
_geom_angle
C19 N1 C28 106.4(3)
C19 N1 H1 115(2)
C28 N1 H1 110(2)
C6 N2 C10 107.4(3)
C15 C3 C16 118.6(4)
C15 C3 H2 120.7
C16 C3 H2 120.7
C7 C4 C17 119.8(4)
C7 C4 C6 121.2(4)
C17 C4 C6 119.0(3)
C30 C5 C22 121.1(4)
C30 C5 C19 126.3(4)
C22 C5 C19 112.4(4)
N2 C6 C8 114.6(3)
N2 C6 C4 125.8(3)
C8 C6 C4 119.4(3)
C12 C7 C4 120.0(4)
C12 C7 H3 120.0
C4 C7 H3 120.0
C14 C8 C6 120.3(4)
C14 C8 C25 129.3(4)
C6 C8 C25 107.4(3)
C18 N3 C23 107.8(3)
N2 C10 C20 113.4(3)
N2 C10 C25 108.1(3)
C20 C10 C25 104.4(3)
N2 C10 H4 110.3
C20 C10 H4 110.3
C25 C10 H4 110.3
C27 C11 C19 110.5(3)
C27 C11 H5 124.8
C19 C11 H5 124.8
C7 C12 C26 120.8(4)
C7 C12 H6 119.6
C26 C12 H6 119.6
C26 C13 C17 120.4(4)
C26 C13 H7 119.8
C17 C13 H7 119.8
C8 C14 C18 120.8(4)
C8 C14 C24 128.5(4)
C18 C14 C24 107.6(3)
C3 C15 C29 121.3(4)
C3 C15 H8 119.3
C29 C15 H8 119.3
C20 C16 C3 120.7(4)
C20 C16 C28 112.2(3)
C3 C16 C28 127.0(4)
C13 C17 C4 119.4(4)
C13 C17 C18 122.4(4)
C4 C17 C18 118.2(3)
N3 C18 C14 114.7(4)
N3 C18 C17 126.0(4)
C14 C18 C17 119.2(4)
N1 C19 C11 99.5(3)
N1 C19 C5 109.8(3)
C11 C19 C5 120.9(3)
N1 C19 C24 115.1(3)
C11 C19 C24 110.0(3)
C5 C19 C24 102.3(3)
C21 C20 C16 119.9(4)
C21 C20 C10 127.7(4)
C16 C20 C10 112.4(3)
C29 C21 C20 119.2(4)
C29 C21 H9 120.4
C20 C21 H9 120.4
C5 C22 C31 119.2(4)
C5 C22 C23 112.6(4)
C31 C22 C23 128.2(4)
N3 C23 C22 112.3(3)
N3 C23 C24 107.7(3)
C22 C23 C24 104.4(3)
N3 C23 H10 110.8
C22 C23 H10 110.8
C24 C23 H10 110.8
C14 C24 C23 102.2(3)
C14 C24 C19 110.9(3)
C23 C24 C19 107.7(3)
C14 C24 H11 111.8
C23 C24 H11 111.8
C19 C24 H11 111.8
C8 C25 C10 102.1(3)
C8 C25 C28 110.6(3)
C10 C25 C28 107.5(3)
C8 C25 H12 112.0
C10 C25 H12 112.0
C28 C25 H12 112.0
C13 C26 C12 119.6(4)
C13 C26 H13 120.2
C12 C26 H13 120.2
C11 C27 C28 110.1(4)
C11 C27 H14 125.0
C28 C27 H14 125.0
N1 C28 C16 111.0(3)
N1 C28 C27 99.2(3)
C16 C28 C27 119.0(3)
N1 C28 C25 114.7(3)
C16 C28 C25 102.1(3)
C27 C28 C25 111.4(3)
C21 C29 C15 120.3(4)
C21 C29 H15 119.8
C15 C29 H15 119.8
C32 C30 C5 119.7(4)
C32 C30 H16 120.1
C5 C30 H16 120.1
C33 C31 C22 119.5(4)
C33 C31 H17 120.3
C22 C31 H17 120.3
C30 C32 C33 120.0(5)
C30 C32 H18 120.0
C33 C32 H18 120.0
C31 C33 C32 120.4(4)
C31 C33 H19 119.8
C32 C33 H19 119.8
Cl5 C34 Cl1 111.2(7)
Cl3 C35 Cl4 91.1(13)
Cl3 C35 Cl2 80.4(9)
Cl4 C35 Cl2 86.6(11)
Cl7 C36 Cl6 102.0(14)
Cl8 C37 Cl9 68.8(8)

loop_
_geom_bond_atom_site_label_1
_geom_bond_atom_site_label_2
_geom_bond_distance
N1 C19 1.475(5)
N1 C28 1.480(5)
N1 H1 0.95(4)
N2 C6 1.299(5)
N2 C10 1.488(5)
C3 C15 1.371(6)
C3 C16 1.397(6)
C3 H2 0.9500
C4 C7 1.401(5)
C4 C17 1.404(6)
C4 C6 1.471(5)
C5 C30 1.382(6)
C5 C22 1.388(6)
C5 C19 1.518(6)
C6 C8 1.454(5)
C7 C12 1.367(6)
C7 H3 0.9500
C8 C14 1.340(6)
C8 C25 1.487(6)
N3 C18 1.294(5)
N3 C23 1.493(5)
C10 C20 1.503(6)
C10 C25 1.540(5)
C10 H4 1.0000
C11 C27 1.317(6)
C11 C19 1.509(6)
C11 H5 0.9500
C12 C26 1.403(6)
C12 H6 0.9500
C13 C26 1.382(6)
C13 C17 1.397(6)
C13 H7 0.9500
C14 C18 1.451(5)
C14 C24 1.486(6)
C15 C29 1.391(6)
C15 H8 0.9500
C16 C20 1.395(5)
C16 C28 1.513(5)
C17 C18 1.479(5)
C19 C24 1.615(6)
C20 C21 1.391(6)
C21 C29 1.386(6)
C21 H9 0.9500
C22 C31 1.395(6)
C22 C23 1.515(6)
C23 C24 1.543(6)
C23 H10 1.0000
C24 H11 1.0000
C25 C28 1.609(6)
C25 H12 1.0000
C26 H13 0.9500
C27 C28 1.519(5)
C27 H14 0.9500
C29 H15 0.9500
C30 C32 1.362(7)
C30 H16 0.9500
C31 C33 1.375(7)
C31 H17 0.9500
C32 C33 1.403(7)
C32 H18 0.9500
C33 H19 0.9500
Cl1 C34 1.686(10)
Cl5 C34 1.589(14)
Cl2 C35 1.87(2)
C35 Cl3 1.72(2)
C35 Cl4 1.78(2)
C36 Cl7 1.77(2)
C36 Cl6 1.79(2)
C37 Cl8 1.722(16)
C37 Cl9 1.727(17)

loop_
_geom_torsion_atom_site_label_1
_geom_torsion_atom_site_label_2
_geom_torsion_atom_site_label_3
_geom_torsion_atom_site_label_4
_geom_torsion
C10 N2 C6 C8 -4.6(4)
C10 N2 C6 C4 179.8(3)
C7 C4 C6 N2 -16.9(6)
C17 C4 C6 N2 164.3(3)
C7 C4 C6 C8 167.7(3)
C17 C4 C6 C8 -11.1(5)
C17 C4 C7 C12 1.5(6)
C6 C4 C7 C12 -177.3(4)
N2 C6 C8 C14 -161.5(3)
C4 C6 C8 C14 14.4(5)
N2 C6 C8 C25 0.7(4)
C4 C6 C8 C25 176.7(3)
C6 N2 C10 C20 121.8(3)
C6 N2 C10 C25 6.5(4)
C4 C7 C12 C26 -0.4(6)
C6 C8 C14 C18 -2.0(6)
C25 C8 C14 C18 -159.9(4)
C6 C8 C14 C24 155.5(4)
C25 C8 C14 C24 -2.4(7)
C16 C3 C15 C29 0.4(6)
C15 C3 C16 C20 -0.3(5)
C15 C3 C16 C28 177.7(3)
C26 C13 C17 C4 -0.6(6)
C26 C13 C17 C18 -178.8(4)
C7 C4 C17 C13 -1.0(5)
C6 C4 C17 C13 177.8(3)
C7 C4 C17 C18 177.3(3)
C6 C4 C17 C18 -3.9(5)
C23 N3 C18 C14 1.0(4)
C23 N3 C18 C17 176.7(3)
C8 C14 C18 N3 162.6(4)
C24 C14 C18 N3 0.9(5)
C8 C14 C18 C17 -13.4(5)
C24 C14 C18 C17 -175.1(3)
C13 C17 C18 N3 18.9(6)
C4 C17 C18 N3 -159.4(4)
C13 C17 C18 C14 -165.6(4)
C4 C17 C18 C14 16.2(5)
C28 N1 C19 C11 -36.5(4)
C28 N1 C19 C5 -164.3(3)
C28 N1 C19 C24 81.0(4)
C27 C11 C19 N1 22.7(4)
C27 C11 C19 C5 142.7(4)
C27 C11 C19 C24 -98.6(4)
C30 C5 C19 N1 60.2(5)
C22 C5 C19 N1 -115.2(4)
C30 C5 C19 C11 -54.5(6)
C22 C5 C19 C11 130.0(4)
C30 C5 C19 C24 -177.1(4)
C22 C5 C19 C24 7.5(4)
C3 C16 C20 C21 0.5(5)
C28 C16 C20 C21 -177.8(3)
C3 C16 C20 C10 -179.4(3)
C28 C16 C20 C10 2.3(4)
N2 C10 C20 C21 68.1(5)
C25 C10 C20 C21 -174.5(4)
N2 C10 C20 C16 -112.0(4)
C25 C10 C20 C16 5.4(4)
C16 C20 C21 C29 -0.8(6)
C10 C20 C21 C29 179.1(4)
C30 C5 C22 C31 -0.1(6)
C19 C5 C22 C31 175.6(3)
C30 C5 C22 C23 179.7(3)
C19 C5 C22 C23 -4.6(5)
C18 N3 C23 C22 -116.7(4)
C18 N3 C23 C24 -2.4(4)
C5 C22 C23 N3 115.6(4)
C31 C22 C23 N3 -64.6(5)
C5 C22 C23 C24 -0.7(4)
C31 C22 C23 C24 179.1(4)
C8 C14 C24 C23 -162.1(4)
C18 C14 C24 C23 -2.2(4)
C8 C14 C24 C19 -47.4(6)
C18 C14 C24 C19 112.4(4)
N3 C23 C24 C14 2.8(4)
C22 C23 C24 C14 122.3(3)
N3 C23 C24 C19 -114.2(3)
C22 C23 C24 C19 5.3(4)
N1 C19 C24 C14 0.2(5)
C11 C19 C24 C14 111.6(4)
C5 C19 C24 C14 -118.8(3)
N1 C19 C24 C23 111.3(4)
C11 C19 C24 C23 -137.3(3)
C5 C19 C24 C23 -7.6(4)
C14 C8 C25 C10 163.4(4)
C6 C8 C25 C10 3.2(4)
C14 C8 C25 C28 49.2(5)
C6 C8 C25 C28 -110.9(3)
N2 C10 C25 C8 -5.8(4)
C20 C10 C25 C8 -126.8(3)
N2 C10 C25 C28 110.6(3)
C20 C10 C25 C28 -10.4(4)
C17 C13 C26 C12 1.7(6)
C7 C12 C26 C13 -1.2(6)
C19 C11 C27 C28 -0.6(5)
C19 N1 C28 C16 162.1(3)
C19 N1 C28 C27 36.0(4)
C19 N1 C28 C25 -82.8(4)
C20 C16 C28 N1 114.2(4)
C3 C16 C28 N1 -63.9(5)
C20 C16 C28 C27 -131.6(4)
C3 C16 C28 C27 50.2(5)
C20 C16 C28 C25 -8.5(4)
C3 C16 C28 C25 173.4(4)
C11 C27 C28 N1 -21.6(4)
C11 C27 C28 C16 -142.0(4)
C11 C27 C28 C25 99.6(4)
C8 C25 C28 N1 2.1(4)
C10 C25 C28 N1 -108.7(3)
C8 C25 C28 C16 122.2(3)
C10 C25 C28 C16 11.4(4)
C8 C25 C28 C27 -109.7(4)
C10 C25 C28 C27 139.6(3)
C20 C21 C29 C15 0.9(6)
C3 C15 C29 C21 -0.8(6)
C22 C5 C30 C32 -0.7(6)
C19 C5 C30 C32 -175.8(4)
C5 C22 C31 C33 0.2(6)
C23 C22 C31 C33 -179.6(4)
C5 C30 C32 C33 1.4(7)
C22 C31 C33 C32 0.5(6)
C30 C32 C33 C31 -1.3(7)
